data_7108614
loop_
_publ_author_name
'Xinfang Xu'
'Peter Y. Zavalij'
'Wenhao Hu'
'Michael P. Doyle'

_publ_section_title
;
 Efficient synthesis of oxazoles by dirhodium(II)-catalyzed reactions of
 styryl diazoacetate with oximes
;
_journal_name_full Chem.Commun.
_journal_page_first 11522
_journal_paper_doi 10.1039/c2cc36537e
_journal_volume 48
_journal_year 2012
_chemical_formula_moiety 'C18 H14 Br N O2'
_chemical_formula_sum 'C18 H14 Br N O2'
_chemical_formula_weight 356.21
_chemical_name_common 'Xu XXU-NOH-Br'
_chemical_name_systematic
;
Xu XXU-NOH-Br
;
_space_group_IT_number 2
_symmetry_cell_setting triclinic
_symmetry_space_group_name_Hall '-P 1'
_symmetry_space_group_name_H-M 'P -1'
_atom_sites_solution_hydrogens geom
_atom_sites_solution_primary direct
_atom_sites_solution_secondary difmap
_audit_creation_method 'SHELXL-97 & ZCIF'
_cell_angle_alpha 82.8208(11)
_cell_angle_beta 77.3755(11)
_cell_angle_gamma 73.6561(12)
_cell_formula_units_Z 2
_cell_length_a 7.0327(5)
_cell_length_b 9.2545(7)
_cell_length_c 12.4679(9)
_cell_measurement_reflns_used 7430
_cell_measurement_temperature 150(2)
_cell_measurement_theta_max 30.0
_cell_measurement_theta_min 2.3
_cell_volume 758.10(10)
_computing_cell_refinement Apex2
_computing_data_collection 'Apex2 (Bruker, 2010)'
_computing_data_reduction Apex2
_computing_molecular_graphics 'XSHEL (Bruker, 2004)'
_computing_publication_material SHELXL-97
_computing_structure_refinement 'SHELXL-97 (Sheldrick, 2008)'
_computing_structure_solution 'SHELXS-97 (Sheldrick, 2008)'
_diffrn_ambient_temperature 150(2)
_diffrn_detector 'CCD area detector'
_diffrn_detector_area_resol_mean 8.333
_diffrn_detector_type 'Bruker Smart Apex II'
_diffrn_measured_fraction_theta_full 0.998
_diffrn_measured_fraction_theta_max 0.998
_diffrn_measurement_device_type 'three-circle diffractometer'
_diffrn_measurement_method '\f and \w scans'
_diffrn_measurement_specimen_support 'MiTeGen loop'
_diffrn_orient_matrix_type standard
_diffrn_orient_matrix_UB_11 0.0893684
_diffrn_orient_matrix_UB_12 0.0663216
_diffrn_orient_matrix_UB_13 0.0019759
_diffrn_orient_matrix_UB_21 -0.0560618
_diffrn_orient_matrix_UB_22 0.0107225
_diffrn_orient_matrix_UB_23 0.0803906
_diffrn_orient_matrix_UB_31 0.1080460
_diffrn_orient_matrix_UB_32 -0.0906916
_diffrn_orient_matrix_UB_33 0.0178988
_diffrn_radiation_monochromator graphite
_diffrn_radiation_source 'fine-focus sealed tube'
_diffrn_radiation_type MoK\a
_diffrn_radiation_wavelength 0.71073
_diffrn_reflns_av_R_equivalents 0.0189
_diffrn_reflns_av_sigmaI/netI 0.0200
_diffrn_reflns_limit_h_max 9
_diffrn_reflns_limit_h_min -9
_diffrn_reflns_limit_k_max 12
_diffrn_reflns_limit_k_min -12
_diffrn_reflns_limit_l_max 16
_diffrn_reflns_limit_l_min -16
_diffrn_reflns_number 10646
_diffrn_reflns_theta_full 27.50
_diffrn_reflns_theta_max 27.50
_diffrn_reflns_theta_min 2.30
_diffrn_standards_decay_% 0
_exptl_absorpt_coefficient_mu 2.717
_exptl_absorpt_correction_T_max 0.762
_exptl_absorpt_correction_T_min 0.432
_exptl_absorpt_correction_type multi-scan
_exptl_absorpt_process_details 'SADABS (Sheldrick, 2008)'
_exptl_crystal_colour colourless
_exptl_crystal_density_diffrn 1.560
_exptl_crystal_density_method 'not measured'
_exptl_crystal_description prism
_exptl_crystal_F_000 360
_exptl_crystal_size_max 0.37
_exptl_crystal_size_mid 0.26
_exptl_crystal_size_min 0.10
_refine_diff_density_max 1.240
_refine_diff_density_min -1.011
_refine_diff_density_rms 0.056
_refine_ls_extinction_method none
_refine_ls_goodness_of_fit_ref 1.000
_refine_ls_hydrogen_treatment refall
_refine_ls_matrix_type full
_refine_ls_number_parameters 253
_refine_ls_number_reflns 3467
_refine_ls_number_restraints 58
_refine_ls_restrained_S_all 0.993
_refine_ls_R_factor_all 0.0329
_refine_ls_R_factor_gt 0.0300
_refine_ls_shift/su_max 0.000
_refine_ls_shift/su_mean 0.000
_refine_ls_structure_factor_coef Fsqd
_refine_ls_weighting_details 'w=1/[\s^2^(Fo^2^)+(0.01P)^2^+1.074P], P=(max(Fo^2^,0)+2Fc^2^)/3'
_refine_ls_weighting_scheme calc
_refine_ls_wR_factor_gt 0.0643
_refine_ls_wR_factor_ref 0.0657
_reflns_number_gt 3246
_reflns_number_total 3467
_reflns_threshold_expression >2sigma(I)
_cod_data_source_file c2cc36537e.txt
_cod_data_source_block 2301
_cod_depositor_comments
;
The following automatic conversions were performed:

'_refine_ls_hydrogen_treatment' value 'refAll' changed to 'refall'
according to the built-in table from CIF Core dictionary named
'cif_core.dic' version 2.4.1 from 2010-06-29.

Automatic conversion script
Id: cif_fix_values 1715 2011-07-08 13:25:40Z adriana 
;
_cod_original_sg_symbol_H-M P-1
_cod_database_code 7108614

loop_
_symmetry_equiv_pos_as_xyz
'x, y, z'
'-x, -y, -z'

loop_
_atom_site_label
_atom_site_type_symbol
_atom_site_fract_x
_atom_site_fract_y
_atom_site_fract_z
_atom_site_U_iso_or_equiv
_atom_site_adp_type
_atom_site_occupancy
_atom_site_symmetry_multiplicity
_atom_site_calc_flag
_atom_site_refinement_flags
Br1 Br 0.32573(4) 0.32645(3) -0.142779(18) 0.04242(8) Uani 1 1 d .
C1 C 0.3264(3) 0.3519(2) 0.00581(16) 0.0289(4) Uani 1 1 d .
C2 C 0.2310(3) 0.4914(2) 0.04849(17) 0.0313(4) Uani 1 1 d D
H2 H 0.166(3) 0.5735(19) 0.0052(17) 0.035(6) Uiso 1 1 d D
C3 C 0.2297(3) 0.5082(2) 0.15807(16) 0.0282(4) Uani 1 1 d D
H3 H 0.165(3) 0.6021(17) 0.189(2) 0.043(7) Uiso 1 1 d D
C4 C 0.3235(3) 0.3873(2) 0.22342(15) 0.0234(4) Uani 1 1 d .
C5 C 0.4199(3) 0.2487(2) 0.17791(16) 0.0272(4) Uani 1 1 d D
H5 H 0.484(3) 0.1663(19) 0.2212(17) 0.035(6) Uiso 1 1 d D
C6 C 0.4211(3) 0.2309(2) 0.06899(17) 0.0294(4) Uani 1 1 d D
H6 H 0.483(3) 0.1358(16) 0.0403(19) 0.041(7) Uiso 1 1 d D
C7 C 0.3160(3) 0.4065(2) 0.33884(15) 0.0229(4) Uani 1 1 d .
N7 N 0.2410(2) 0.52839(17) 0.39157(13) 0.0233(3) Uani 1 1 d .
C8 C 0.2656(3) 0.4831(2) 0.50044(15) 0.0231(4) Uani 1 1 d .
C9 C 0.3581(3) 0.3335(2) 0.50525(15) 0.0246(4) Uani 1 1 d .
O10 O 0.4252(2) 0.23674(16) 0.58614(12) 0.0304(3) Uani 1 1 d .
C10 C 0.3166(5) 0.1246(3) 0.6241(2) 0.0487(7) Uani 1 1 d D
H10A H 0.177(3) 0.173(3) 0.643(3) 0.068(6) Uiso 1 1 d D
H10B H 0.364(5) 0.073(3) 0.6876(19) 0.068(6) Uiso 1 1 d D
H10C H 0.330(5) 0.063(3) 0.567(2) 0.068(6) Uiso 1 1 d D
O11 O 0.39291(19) 0.28031(14) 0.40258(11) 0.0245(3) Uani 1 1 d .
C11 C 0.2005(3) 0.5826(2) 0.58966(15) 0.0249(4) Uani 1 1 d D
H11 H 0.237(3) 0.536(2) 0.6569(12) 0.030(6) Uiso 1 1 d D
C12 C 0.0955(3) 0.7267(2) 0.58072(15) 0.0243(4) Uani 1 1 d D
H12 H 0.063(3) 0.765(2) 0.5111(11) 0.033(6) Uiso 1 1 d D
C13 C 0.0248(3) 0.8326(2) 0.66821(15) 0.0240(4) Uani 1 1 d .
C14 C -0.1124(3) 0.9717(2) 0.65123(16) 0.0268(4) Uani 1 1 d D
H14 H -0.157(3) 0.998(2) 0.5833(12) 0.028(6) Uiso 1 1 d D
C15 C -0.1837(3) 1.0762(2) 0.73128(17) 0.0311(4) Uani 1 1 d D
H15 H -0.272(3) 1.1707(16) 0.7156(19) 0.035(6) Uiso 1 1 d D
C16 C -0.1195(3) 1.0431(2) 0.83161(18) 0.0336(4) Uani 1 1 d D
H16 H -0.161(3) 1.1096(19) 0.8877(13) 0.021(5) Uiso 1 1 d D
C17 C 0.0167(3) 0.9049(3) 0.85005(17) 0.0343(5) Uani 1 1 d D
H17 H 0.061(4) 0.881(3) 0.9179(13) 0.042(7) Uiso 1 1 d D
C18 C 0.0887(3) 0.8006(2) 0.76999(17) 0.0296(4) Uani 1 1 d D
H18 H 0.181(3) 0.7077(16) 0.7837(19) 0.033(6) Uiso 1 1 d D

loop_
_atom_site_aniso_label
_atom_site_aniso_U_11
_atom_site_aniso_U_22
_atom_site_aniso_U_33
_atom_site_aniso_U_23
_atom_site_aniso_U_13
_atom_site_aniso_U_12
Br1 0.04116(13) 0.05498(15) 0.02597(11) -0.01356(9) -0.00942(9) 0.00255(10)
C1 0.0261(9) 0.0387(11) 0.0221(9) -0.0073(8) -0.0036(7) -0.0073(8)
C2 0.0334(10) 0.0310(10) 0.0270(10) -0.0017(8) -0.0091(8) -0.0018(8)
C3 0.0311(10) 0.0246(9) 0.0273(10) -0.0039(7) -0.0060(8) -0.0037(8)
C4 0.0213(8) 0.0263(9) 0.0235(9) -0.0034(7) -0.0033(7) -0.0077(7)
C5 0.0266(9) 0.0255(9) 0.0276(10) -0.0021(7) -0.0051(7) -0.0037(7)
C6 0.0275(10) 0.0281(10) 0.0308(10) -0.0090(8) -0.0027(8) -0.0038(8)
C7 0.0211(8) 0.0225(9) 0.0253(9) 0.0006(7) -0.0052(7) -0.0063(7)
N7 0.0235(7) 0.0244(8) 0.0230(7) -0.0023(6) -0.0045(6) -0.0077(6)
C8 0.0223(8) 0.0266(9) 0.0221(9) -0.0006(7) -0.0049(7) -0.0093(7)
C9 0.0248(9) 0.0275(9) 0.0239(9) -0.0017(7) -0.0078(7) -0.0085(7)
O10 0.0352(7) 0.0283(7) 0.0308(7) 0.0052(6) -0.0153(6) -0.0097(6)
C10 0.0717(18) 0.0503(15) 0.0383(13) 0.0181(11) -0.0250(13) -0.0368(14)
O11 0.0262(6) 0.0232(6) 0.0246(6) -0.0017(5) -0.0073(5) -0.0053(5)
C11 0.0263(9) 0.0280(9) 0.0224(9) -0.0018(7) -0.0058(7) -0.0095(7)
C12 0.0235(9) 0.0300(10) 0.0213(9) -0.0028(7) -0.0049(7) -0.0089(7)
C13 0.0217(8) 0.0277(9) 0.0238(9) -0.0033(7) -0.0030(7) -0.0087(7)
C14 0.0264(9) 0.0291(10) 0.0248(9) -0.0009(7) -0.0043(7) -0.0080(8)
C15 0.0289(10) 0.0278(10) 0.0336(11) -0.0042(8) -0.0021(8) -0.0049(8)
C16 0.0346(11) 0.0335(11) 0.0320(11) -0.0095(9) -0.0008(8) -0.0086(9)
C17 0.0384(11) 0.0402(12) 0.0260(10) -0.0072(9) -0.0096(9) -0.0081(9)
C18 0.0287(10) 0.0317(10) 0.0277(10) -0.0042(8) -0.0088(8) -0.0033(8)

loop_
_atom_type_symbol
_atom_type_description
_atom_type_scat_dispersion_real
_atom_type_scat_dispersion_imag
_atom_type_scat_source
C C 0.0033 0.0016 'International Tables Vol C Tables 4.2.6.8 and 6.1.1.4'
H H 0.0000 0.0000 'International Tables Vol C Tables 4.2.6.8 and 6.1.1.4'
N N 0.0061 0.0033 'International Tables Vol C Tables 4.2.6.8 and 6.1.1.4'
O O 0.0106 0.0060 'International Tables Vol C Tables 4.2.6.8 and 6.1.1.4'
Br Br -0.2901 2.4595 'International Tables Vol C Tables 4.2.6.8 and 6.1.1.4'

loop_
_geom_angle_atom_site_label_1
_geom_angle_atom_site_label_2
_geom_angle_atom_site_label_3
_geom_angle
C6 C1 C2 121.62(18)
C6 C1 Br1 119.14(15)
C2 C1 Br1 119.24(15)
C1 C2 C3 118.78(19)
C1 C2 H2 121.3(15)
C3 C2 H2 119.9(15)
C2 C3 C4 120.51(18)
C2 C3 H3 120.2(16)
C4 C3 H3 119.3(16)
C3 C4 C5 119.42(17)
C3 C4 C7 119.57(17)
C5 C4 C7 121.00(17)
C6 C5 C4 120.39(18)
C6 C5 H5 119.4(15)
C4 C5 H5 120.2(15)
C1 C6 C5 119.28(18)
C1 C6 H6 121.4(16)
C5 C6 H6 119.3(16)
N7 C7 O11 114.28(16)
N7 C7 C4 128.37(17)
O11 C7 C4 117.34(16)
C7 N7 C8 105.01(15)
C9 C8 N7 108.00(16)
C9 C8 C11 127.52(17)
N7 C8 C11 124.48(17)
O10 C9 C8 132.72(18)
O10 C9 O11 117.85(16)
C8 C9 O11 109.35(16)
C9 O10 C10 114.66(16)
O10 C10 H10A 109(2)
O10 C10 H10B 106.9(19)
H10A C10 H10B 110(3)
O10 C10 H10C 110(2)
H10A C10 H10C 106(3)
H10B C10 H10C 115(3)
C7 O11 C9 103.35(14)
C12 C11 C8 124.15(18)
C12 C11 H11 121.8(14)
C8 C11 H11 114.1(14)
C11 C12 C13 126.59(18)
C11 C12 H12 117.1(14)
C13 C12 H12 116.3(14)
C14 C13 C18 117.77(17)
C14 C13 C12 119.41(17)
C18 C13 C12 122.82(17)
C15 C14 C13 121.69(18)
C15 C14 H14 118.1(14)
C13 C14 H14 120.2(14)
C14 C15 C16 119.96(19)
C14 C15 H15 119.2(15)
C16 C15 H15 120.8(15)
C15 C16 C17 119.12(19)
C15 C16 H16 123.5(13)
C17 C16 H16 117.3(13)
C18 C17 C16 120.98(19)
C18 C17 H17 118.9(16)
C16 C17 H17 120.1(16)
C17 C18 C13 120.47(19)
C17 C18 H18 119.9(14)
C13 C18 H18 119.6(14)

loop_
_geom_bond_atom_site_label_1
_geom_bond_atom_site_label_2
_geom_bond_distance
Br1 C1 1.8977(19)
C1 C6 1.381(3)
C1 C2 1.389(3)
C2 C3 1.392(3)
C2 H2 0.943(10)
C3 C4 1.393(3)
C3 H3 0.946(10)
C4 C5 1.397(3)
C4 C7 1.460(3)
C5 C6 1.386(3)
C5 H5 0.942(10)
C6 H6 0.942(10)
C7 N7 1.297(2)
C7 O11 1.374(2)
N7 C8 1.403(2)
C8 C9 1.354(3)
C8 C11 1.446(3)
C9 O10 1.336(2)
C9 O11 1.376(2)
O10 C10 1.431(3)
C10 H10A 0.947(17)
C10 H10B 0.946(17)
C10 H10C 0.946(17)
C11 C12 1.335(3)
C11 H11 0.945(10)
C12 C13 1.468(3)
C12 H12 0.945(10)
C13 C14 1.398(3)
C13 C18 1.407(3)
C14 C15 1.390(3)
C14 H14 0.947(10)
C15 C16 1.391(3)
C15 H15 0.946(10)
C16 C17 1.393(3)
C16 H16 0.933(10)
C17 C18 1.389(3)
C17 H17 0.944(10)
C18 H18 0.944(10)

loop_
_geom_torsion_atom_site_label_1
_geom_torsion_atom_site_label_2
_geom_torsion_atom_site_label_3
_geom_torsion_atom_site_label_4
_geom_torsion
C6 C1 C2 C3 -0.6(3)
Br1 C1 C2 C3 179.04(16)
C1 C2 C3 C4 0.3(3)
C2 C3 C4 C5 0.3(3)
C2 C3 C4 C7 -178.48(18)
C3 C4 C5 C6 -0.5(3)
C7 C4 C5 C6 178.21(18)
C2 C1 C6 C5 0.4(3)
Br1 C1 C6 C5 -179.29(15)
C4 C5 C6 C1 0.2(3)
C3 C4 C7 N7 -4.6(3)
C5 C4 C7 N7 176.62(19)
C3 C4 C7 O11 173.66(17)
C5 C4 C7 O11 -5.1(3)
O11 C7 N7 C8 -0.7(2)
C4 C7 N7 C8 177.64(18)
C7 N7 C8 C9 0.7(2)
C7 N7 C8 C11 -179.09(17)
N7 C8 C9 O10 176.17(19)
C11 C8 C9 O10 -4.1(3)
N7 C8 C9 O11 -0.4(2)
C11 C8 C9 O11 179.35(17)
C8 C9 O10 C10 112.5(3)
O11 C9 O10 C10 -71.2(2)
N7 C7 O11 C9 0.5(2)
C4 C7 O11 C9 -178.07(16)
O10 C9 O11 C7 -177.17(16)
C8 C9 O11 C7 -0.01(19)
C9 C8 C11 C12 -174.36(19)
N7 C8 C11 C12 5.4(3)
C8 C11 C12 C13 179.73(17)
C11 C12 C13 C14 -169.09(19)
C11 C12 C13 C18 10.8(3)
C18 C13 C14 C15 0.3(3)
C12 C13 C14 C15 -179.83(18)
C13 C14 C15 C16 -0.4(3)
C14 C15 C16 C17 0.2(3)
C15 C16 C17 C18 0.0(3)
C16 C17 C18 C13 -0.1(3)
C14 C13 C18 C17 -0.1(3)
C12 C13 C18 C17 -179.92(19)
